data_4024919
loop_
_publ_author_name
'Gon-Ann Lee'
'Wen-Chieh Wang'
'Shih-Fen Jiang'
'Chih-Yi Chang'
'Ru-Ting Tsai'

_publ_section_title
;
The Crossed [2+2] Cycloaddition of 1-Phenylcyclopropene and
1-Bromo-2-phenylcyclopropene
;
_journal_name_full 'Journal of Organic Chemistry'
_journal_page_first 7994
_journal_page_last 7997
_journal_paper_doi 10.1021/jo901636k
_journal_volume 74
_journal_year 2009
_chemical_formula_moiety 'C18 H15 Br'
_chemical_formula_sum 'C18 H15 Br'
_chemical_formula_weight 310.20
_chemical_name_systematic
;
 ?
;
_space_group_IT_number 14
_symmetry_cell_setting monoclinic
_symmetry_space_group_name_Hall '-P 2yab'
_symmetry_space_group_name_H-M 'P 1 21/a 1'
_atom_sites_solution_hydrogens geom
_atom_sites_solution_primary direct
_atom_sites_solution_secondary difmap
_audit_creation_method SHELXL-97
_cell_angle_alpha 90.00
_cell_angle_beta 112.974(2)
_cell_angle_gamma 90.00
_cell_formula_units_Z 4
_cell_length_a 8.0650(3)
_cell_length_b 20.7270(8)
_cell_length_c 9.3050(4)
_cell_measurement_reflns_used 18775
_cell_measurement_temperature 200(2)
_cell_measurement_theta_max 25.028
_cell_measurement_theta_min 2.037
_cell_volume 1432.08(10)
_computing_cell_refinement 'HKL Scalepack (Otwinowski & Minor 1997)'
_computing_data_collection 'Collect (Nonius BV, 1997-2000)'
_computing_data_reduction 'HKL Denzo and Scalepack (Otwinowski & Minor 19'
_computing_molecular_graphics 'Ortep-3 for Windows (Farrugia, 1997)'
_computing_publication_material 'WinGX publication routines (Farrugia, 1999)'
_computing_structure_refinement 'SHELXL-97 (Sheldrick, 1997)'
_computing_structure_solution 'SHELXS-97 (Sheldrick, 1997)'
_diffrn_ambient_temperature 200(2)
_diffrn_measured_fraction_theta_full 0.993
_diffrn_measured_fraction_theta_max 0.993
_diffrn_measurement_device_type KappaCCD
_diffrn_measurement_method 'CCD rotation images, thick slices'
_diffrn_radiation_monochromator graphite
_diffrn_radiation_source 'fine-focus sealed tube'
_diffrn_radiation_type MoK\a
_diffrn_radiation_wavelength 0.71073
_diffrn_reflns_av_R_equivalents 0.1372
_diffrn_reflns_av_sigmaI/netI 0.1112
_diffrn_reflns_limit_h_max 8
_diffrn_reflns_limit_h_min -9
_diffrn_reflns_limit_k_max 18
_diffrn_reflns_limit_k_min -24
_diffrn_reflns_limit_l_max 11
_diffrn_reflns_limit_l_min -11
_diffrn_reflns_number 9290
_diffrn_reflns_theta_full 25.04
_diffrn_reflns_theta_max 25.04
_diffrn_reflns_theta_min 2.38
_exptl_absorpt_coefficient_mu 2.853
_exptl_absorpt_correction_T_max 0.5352
_exptl_absorpt_correction_T_min 0.3632
_exptl_absorpt_correction_type multi-scan
_exptl_absorpt_process_details
;
 ?
;
_exptl_crystal_colour colorless
_exptl_crystal_density_diffrn 1.439
_exptl_crystal_density_method 'not measured'
_exptl_crystal_description prism
_exptl_crystal_F_000 628
_exptl_crystal_size_max 0.38
_exptl_crystal_size_mid 0.23
_exptl_crystal_size_min 0.19
_refine_diff_density_max 1.253
_refine_diff_density_min -0.775
_refine_diff_density_rms 0.124
_refine_ls_extinction_method none
_refine_ls_goodness_of_fit_ref 1.080
_refine_ls_hydrogen_treatment fixed
_refine_ls_matrix_type full
_refine_ls_number_parameters 172
_refine_ls_number_reflns 2521
_refine_ls_number_restraints 0
_refine_ls_restrained_S_all 1.080
_refine_ls_R_factor_all 0.1284
_refine_ls_R_factor_gt 0.0802
_refine_ls_shift/su_max 0.000
_refine_ls_shift/su_mean 0.000
_refine_ls_structure_factor_coef Fsqd
_refine_ls_weighting_details 'calc w=1/[\s^2^(Fo^2^)+(0.0876P)^2^+1.2966P] where P=(Fo^2^+2Fc^2^)/3'
_refine_ls_weighting_scheme calc
_refine_ls_wR_factor_gt 0.1782
_refine_ls_wR_factor_ref 0.1981
_reflns_number_gt 1570
_reflns_number_total 2521
_reflns_threshold_expression >2sigma(I)
_cod_data_source_file jo901636k_si_005.cif
_cod_data_source_block 8
_cod_original_sg_symbol_H-M 'P 21/a'
_cod_database_code 4024919

loop_
_symmetry_equiv_pos_as_xyz
'x, y, z'
'-x+1/2, y+1/2, -z'
'-x, -y, -z'
'x-1/2, -y-1/2, z'

loop_
_atom_site_label
_atom_site_type_symbol
_atom_site_fract_x
_atom_site_fract_y
_atom_site_fract_z
_atom_site_U_iso_or_equiv
_atom_site_adp_type
_atom_site_occupancy
_atom_site_symmetry_multiplicity
_atom_site_calc_flag
_atom_site_refinement_flags
_atom_site_disorder_assembly
_atom_site_disorder_group
Br1 Br 0.59390(10) 0.10395(4) 0.18002(9) 0.0593(4) Uani 1 1 d . . .
C1 C 0.3498(9) 0.1091(4) 0.0288(8) 0.0434(18) Uani 1 1 d . . .
C2 C 0.2355(9) 0.0515(4) -0.0200(8) 0.0449(18) Uani 1 1 d . . .
H2A H 0.2822 0.0116 0.0358 0.054 Uiso 1 1 calc R . .
H2B H 0.1642 0.0462 -0.1306 0.054 Uiso 1 1 calc R . .
C3 C 0.1783(8) 0.1036(3) 0.0652(7) 0.0321(15) Uani 1 1 d . . .
C4 C 0.1003(8) 0.1598(3) -0.0458(7) 0.0335(15) Uani 1 1 d . . .
C5 C 0.2209(9) 0.2182(3) 0.0123(9) 0.0464(18) Uani 1 1 d . . .
H5A H 0.1797 0.2586 -0.0426 0.056 Uiso 1 1 calc R . .
H5B H 0.2866 0.2225 0.1241 0.056 Uiso 1 1 calc R . .
C6 C 0.2794(9) 0.1669(4) -0.0690(8) 0.0450(18) Uani 1 1 d . . .
H6 H 0.2853 0.1729 -0.1713 0.054 Uiso 1 1 calc R . .
C7 C 0.1594(9) 0.0950(3) 0.2164(8) 0.0362(16) Uani 1 1 d . . .
C8 C 0.2294(10) 0.0424(4) 0.3118(8) 0.0500(19) Uani 1 1 d . . .
H8 H 0.2934 0.0113 0.2827 0.060 Uiso 1 1 calc R . .
C9 C 0.2048(13) 0.0354(5) 0.4524(9) 0.073(3) Uani 1 1 d . . .
H9 H 0.2506 -0.0005 0.5153 0.088 Uiso 1 1 calc R . .
C10 C 0.1129(13) 0.0819(7) 0.4965(10) 0.081(3) Uani 1 1 d . . .
H10 H 0.0987 0.0784 0.5907 0.098 Uiso 1 1 calc R . .
C11 C 0.0424(10) 0.1334(5) 0.3998(10) 0.069(3) Uani 1 1 d . . .
H11 H -0.0233 0.1643 0.4277 0.082 Uiso 1 1 calc R . .
C12 C 0.0663(8) 0.1405(4) 0.2634(8) 0.0457(19) Uani 1 1 d . . .
H12 H 0.0192 0.1766 0.2013 0.055 Uiso 1 1 calc R . .
C13 C -0.0819(8) 0.1609(3) -0.1679(7) 0.0343(15) Uani 1 1 d . . .
C14 C -0.2188(8) 0.1236(3) -0.1520(8) 0.0381(16) Uani 1 1 d . . .
H14 H -0.1940 0.0996 -0.0616 0.046 Uiso 1 1 calc R . .
C15 C -0.3899(9) 0.1219(4) -0.2683(9) 0.0470(19) Uani 1 1 d . . .
H15 H -0.4779 0.0966 -0.2547 0.056 Uiso 1 1 calc R . .
C16 C -0.4325(10) 0.1568(4) -0.4034(9) 0.052(2) Uani 1 1 d . . .
H16 H -0.5478 0.1555 -0.4813 0.063 Uiso 1 1 calc R . .
C17 C -0.2993(10) 0.1938(4) -0.4204(8) 0.052(2) Uani 1 1 d . . .
H17 H -0.3249 0.2174 -0.5116 0.062 Uiso 1 1 calc R . .
C18 C -0.1273(9) 0.1965(4) -0.3035(8) 0.0451(18) Uani 1 1 d . . .
H18 H -0.0410 0.2229 -0.3167 0.054 Uiso 1 1 calc R . .

loop_
_atom_site_aniso_label
_atom_site_aniso_U_11
_atom_site_aniso_U_22
_atom_site_aniso_U_33
_atom_site_aniso_U_23
_atom_site_aniso_U_13
_atom_site_aniso_U_12
Br1 0.0379(5) 0.0922(8) 0.0486(5) 0.0082(4) 0.0177(3) 0.0084(4)
C1 0.040(4) 0.055(5) 0.039(4) 0.004(4) 0.019(3) 0.002(3)
C2 0.053(4) 0.042(5) 0.044(4) -0.002(4) 0.024(3) 0.007(4)
C3 0.035(3) 0.034(4) 0.033(4) -0.003(3) 0.019(3) -0.001(3)
C4 0.041(4) 0.030(4) 0.035(4) -0.001(3) 0.020(3) -0.002(3)
C5 0.049(4) 0.033(4) 0.058(5) 0.010(4) 0.021(3) -0.004(3)
C6 0.038(4) 0.058(5) 0.045(4) 0.011(4) 0.023(3) 0.003(3)
C7 0.035(3) 0.047(5) 0.032(4) -0.007(3) 0.019(3) -0.012(3)
C8 0.069(5) 0.039(5) 0.036(4) 0.005(4) 0.014(3) -0.011(4)
C9 0.091(7) 0.077(7) 0.036(5) 0.011(5) 0.008(4) -0.044(6)
C10 0.078(7) 0.131(10) 0.035(5) -0.005(6) 0.022(5) -0.045(6)
C11 0.044(5) 0.123(8) 0.046(5) -0.021(6) 0.025(4) -0.019(5)
C12 0.032(4) 0.071(6) 0.039(4) 0.000(4) 0.020(3) 0.005(4)
C13 0.037(4) 0.036(4) 0.032(4) -0.001(3) 0.016(3) 0.003(3)
C14 0.038(4) 0.038(4) 0.040(4) 0.005(3) 0.017(3) 0.002(3)
C15 0.034(4) 0.052(5) 0.055(5) -0.010(4) 0.017(3) 0.000(3)
C16 0.047(5) 0.063(6) 0.043(5) -0.006(4) 0.013(3) 0.010(4)
C17 0.058(5) 0.063(6) 0.034(4) 0.009(4) 0.016(3) 0.018(4)
C18 0.051(4) 0.048(5) 0.042(4) 0.008(4) 0.025(3) 0.005(3)

loop_
_atom_type_symbol
_atom_type_description
_atom_type_scat_dispersion_real
_atom_type_scat_dispersion_imag
_atom_type_scat_source
C C 0.0033 0.0016 'International Tables Vol C Tables 4.2.6.8 and 6.1.1.4'
H H 0.0000 0.0000 'International Tables Vol C Tables 4.2.6.8 and 6.1.1.4'
Br Br -0.2901 2.4595 'International Tables Vol C Tables 4.2.6.8 and 6.1.1.4'

loop_
_geom_angle_atom_site_label_1
_geom_angle_atom_site_label_2
_geom_angle_atom_site_label_3
_geom_angle
_geom_angle_site_symmetry_1
_geom_angle_site_symmetry_3
_geom_angle_publ_flag
C2 C1 C6 115.1(6) . . ?
C2 C1 C3 60.1(4) . . ?
C6 C1 C3 91.9(5) . . ?
C2 C1 Br1 121.4(5) . . ?
C6 C1 Br1 122.2(5) . . ?
C3 C1 Br1 125.5(5) . . ?
C1 C2 C3 62.7(4) . . ?
C1 C2 H2A 117.5 . . ?
C3 C2 H2A 117.5 . . ?
C1 C2 H2B 117.5 . . ?
C3 C2 H2B 117.5 . . ?
H2A C2 H2B 114.6 . . ?
C7 C3 C2 125.2(6) . . ?
C7 C3 C4 124.6(5) . . ?
C2 C3 C4 108.7(5) . . ?
C7 C3 C1 130.2(5) . . ?
C2 C3 C1 57.2(4) . . ?
C4 C3 C1 87.9(5) . . ?
C13 C4 C5 125.1(6) . . ?
C13 C4 C3 124.2(5) . . ?
C5 C4 C3 109.4(5) . . ?
C13 C4 C6 126.8(5) . . ?
C5 C4 C6 58.0(4) . . ?
C3 C4 C6 90.4(5) . . ?
C6 C5 C4 62.2(5) . . ?
C6 C5 H5A 117.5 . . ?
C4 C5 H5A 117.5 . . ?
C6 C5 H5B 117.5 . . ?
C4 C5 H5B 117.5 . . ?
H5A C5 H5B 114.6 . . ?
C1 C6 C5 112.9(6) . . ?
C1 C6 C4 89.6(5) . . ?
C5 C6 C4 59.8(4) . . ?
C1 C6 H6 123.3 . . ?
C5 C6 H6 123.3 . . ?
C4 C6 H6 123.3 . . ?
C8 C7 C12 118.2(6) . . ?
C8 C7 C3 122.5(6) . . ?
C12 C7 C3 119.3(6) . . ?
C7 C8 C9 120.6(8) . . ?
C7 C8 H8 119.7 . . ?
C9 C8 H8 119.7 . . ?
C10 C9 C8 119.7(9) . . ?
C10 C9 H9 120.2 . . ?
C8 C9 H9 120.2 . . ?
C11 C10 C9 119.0(8) . . ?
C11 C10 H10 120.5 . . ?
C9 C10 H10 120.5 . . ?
C12 C11 C10 121.5(9) . . ?
C12 C11 H11 119.2 . . ?
C10 C11 H11 119.2 . . ?
C11 C12 C7 120.9(8) . . ?
C11 C12 H12 119.6 . . ?
C7 C12 H12 119.6 . . ?
C18 C13 C14 116.8(6) . . ?
C18 C13 C4 123.0(6) . . ?
C14 C13 C4 120.2(6) . . ?
C15 C14 C13 121.2(7) . . ?
C15 C14 H14 119.4 . . ?
C13 C14 H14 119.4 . . ?
C16 C15 C14 121.3(7) . . ?
C16 C15 H15 119.4 . . ?
C14 C15 H15 119.4 . . ?
C15 C16 C17 118.1(7) . . ?
C15 C16 H16 121.0 . . ?
C17 C16 H16 121.0 . . ?
C16 C17 C18 121.2(7) . . ?
C16 C17 H17 119.4 . . ?
C18 C17 H17 119.4 . . ?
C13 C18 C17 121.4(7) . . ?
C13 C18 H18 119.3 . . ?
C17 C18 H18 119.3 . . ?

loop_
_geom_bond_atom_site_label_1
_geom_bond_atom_site_label_2
_geom_bond_distance
_geom_bond_site_symmetry_2
_geom_bond_publ_flag
Br1 C1 1.925(7) . ?
C1 C2 1.468(10) . ?
C1 C6 1.476(10) . ?
C1 C3 1.552(9) . ?
C2 C3 1.513(9) . ?
C2 H2A 0.9700 . ?
C2 H2B 0.9700 . ?
C3 C7 1.484(8) . ?
C3 C4 1.521(9) . ?
C4 C13 1.466(9) . ?
C4 C5 1.513(9) . ?
C4 C6 1.548(8) . ?
C5 C6 1.484(10) . ?
C5 H5A 0.9700 . ?
C5 H5B 0.9700 . ?
C6 H6 0.9800 . ?
C7 C8 1.379(10) . ?
C7 C12 1.379(10) . ?
C8 C9 1.405(10) . ?
C8 H8 0.9300 . ?
C9 C10 1.372(14) . ?
C9 H9 0.9300 . ?
C10 C11 1.369(15) . ?
C10 H10 0.9300 . ?
C11 C12 1.364(10) . ?
C11 H11 0.9300 . ?
C12 H12 0.9300 . ?
C13 C18 1.382(9) . ?
C13 C14 1.401(9) . ?
C14 C15 1.382(9) . ?
C14 H14 0.9300 . ?
C15 C16 1.373(10) . ?
C15 H15 0.9300 . ?
C16 C17 1.378(10) . ?
C16 H16 0.9300 . ?
C17 C18 1.390(9) . ?
C17 H17 0.9300 . ?
C18 H18 0.9300 . ?
